data_4088194
loop_
_publ_author_name
'He, Fan'
'Danopoulos, Andreas A.'
'Braunstein, Pierre'

_publ_section_title
;
 Trifunctional pNHC, Imine, Pyridine Pincer-Type Iridium(III) Complexes:
 Synthetic, Structural, and Reactivity Studies
;
_journal_issue 2
_journal_name_full Organometallics
_journal_page_first 198
_journal_paper_doi 10.1021/acs.organomet.5b00926
_journal_volume 35
_journal_year 2015
_chemical_formula_moiety 'C48 H58 Ir2 N10, 2(C18 B F16), 4(C H2 Cl2)'
_chemical_formula_sum 'C88 H66 B2 Cl8 F32 Ir2 N10'
_chemical_formula_weight 2561.12
_space_group_crystal_system triclinic
_space_group_IT_number 2
_space_group_name_Hall '-P 1'
_space_group_name_H-M_alt 'P -1'
_atom_sites_solution_hydrogens mixed
_atom_sites_solution_primary direct
_atom_sites_solution_secondary difmap
_audit_creation_method SHELXL-2013
_cell_angle_alpha 79.6020(10)
_cell_angle_beta 69.5660(10)
_cell_angle_gamma 71.7040(10)
_cell_formula_units_Z 1
_cell_length_a 12.3805(5)
_cell_length_b 14.7768(6)
_cell_length_c 14.8245(6)
_cell_measurement_reflns_used 9766
_cell_measurement_temperature 173(2)
_cell_measurement_theta_max 31.96
_cell_measurement_theta_min 2.63
_cell_volume 2405.25(17)
_computing_cell_refinement 'Bruker SAINT'
_computing_data_collection 'Bruker APEX2'
_computing_data_reduction 'Bruker SAINT'
_computing_molecular_graphics 'Bruker SHELXTL'
_computing_publication_material 'Bruker SHELXTL'
_computing_structure_refinement 'SHELXL-2013 (Sheldrick, 2013)'
_computing_structure_solution 'SHELXS-2013 (Sheldrick, 2013)'
_diffrn_ambient_temperature 173(2)
_diffrn_measured_fraction_theta_full 1.000
_diffrn_measured_fraction_theta_max 0.992
_diffrn_measurement_device_type 'Bruker APEX-II CCD'
_diffrn_measurement_method '\f and \w scans'
_diffrn_radiation_type MoK\a
_diffrn_radiation_wavelength 0.71073
_diffrn_reflns_av_R_equivalents 0.0239
_diffrn_reflns_av_unetI/netI 0.0238
_diffrn_reflns_Laue_measured_fraction_full 1.000
_diffrn_reflns_Laue_measured_fraction_max 0.992
_diffrn_reflns_limit_h_max 18
_diffrn_reflns_limit_h_min -18
_diffrn_reflns_limit_k_max 21
_diffrn_reflns_limit_k_min -22
_diffrn_reflns_limit_l_max 22
_diffrn_reflns_limit_l_min -22
_diffrn_reflns_number 63046
_diffrn_reflns_point_group_measured_fraction_full 1.000
_diffrn_reflns_point_group_measured_fraction_max 0.992
_diffrn_reflns_theta_full 25.242
_diffrn_reflns_theta_max 32.027
_diffrn_reflns_theta_min 1.456
_diffrn_source 'fine focus sealed tube'
_exptl_absorpt_coefficient_mu 3.099
_exptl_absorpt_correction_T_max 0.7463
_exptl_absorpt_correction_T_min 0.6677
_exptl_absorpt_correction_type multi-scan
_exptl_absorpt_process_details sadabs
_exptl_crystal_colour red
_exptl_crystal_density_diffrn 1.768
_exptl_crystal_description prism
_exptl_crystal_F_000 1252
_exptl_crystal_size_max 0.380
_exptl_crystal_size_mid 0.350
_exptl_crystal_size_min 0.300
_refine_diff_density_max 3.157
_refine_diff_density_min -2.396
_refine_diff_density_rms 0.106
_refine_ls_extinction_method none
_refine_ls_goodness_of_fit_ref 1.131
_refine_ls_hydrogen_treatment constr
_refine_ls_matrix_type full
_refine_ls_number_parameters 646
_refine_ls_number_reflns 16590
_refine_ls_number_restraints 0
_refine_ls_restrained_S_all 1.131
_refine_ls_R_factor_all 0.0355
_refine_ls_R_factor_gt 0.0268
_refine_ls_shift/su_max 0.005
_refine_ls_shift/su_mean 0.000
_refine_ls_structure_factor_coef Fsqd
_refine_ls_weighting_details 'w=1/[\s^2^(Fo^2^)+(0.0123P)^2^+4.0129P] where P=(Fo^2^+2Fc^2^)/3'
_refine_ls_weighting_scheme calc
_refine_ls_wR_factor_gt 0.0548
_refine_ls_wR_factor_ref 0.0599
_reflns_Friedel_coverage 0.000
_reflns_number_gt 14781
_reflns_number_total 16590
_reflns_threshold_expression 'I > 2\s(I)'
_cod_data_source_file om5b00926_si_001.cif
_cod_data_source_block pbfh150430
_cod_original_cell_volume 2405.26(17)
_cod_database_code 4088194
_shelx_space_group_comment
;
The symmetry employed for this shelxl refinement is uniquely defined
by the following loop, which should always be used as a source of
symmetry information in preference to the above space-group names.
They are only intended as comments.
;
_shelx_estimated_absorpt_t_min 0.386
_shelx_estimated_absorpt_t_max 0.457
_shelxl_version_number 2013-4

loop_
_space_group_symop_operation_xyz
'x, y, z'
'-x, -y, -z'

loop_
_atom_site_label
_atom_site_type_symbol
_atom_site_fract_x
_atom_site_fract_y
_atom_site_fract_z
_atom_site_U_iso_or_equiv
_atom_site_adp_type
_atom_site_occupancy
_atom_site_site_symmetry_order
_atom_site_calc_flag
_atom_site_refinement_flags_posn
_atom_site_refinement_flags_adp
C1 C 1.06571(18) 0.89704(14) 0.53097(14) 0.0166(3) Uani 1 1 d . .
C2 C 1.2352(2) 0.84066(16) 0.41600(17) 0.0243(4) Uani 1 1 d . .
H2 H 1.2979 0.8380 0.3562 0.029 Uiso 1 1 calc R U
C3 C 1.2301(2) 0.76986(16) 0.48811(17) 0.0245(4) Uani 1 1 d . .
H3 H 1.2872 0.7095 0.4891 0.029 Uiso 1 1 calc R U
C4 C 1.07187(19) 0.76475(15) 0.65250(15) 0.0195(4) Uani 1 1 d . .
C5 C 1.1138(2) 0.67451(16) 0.69427(17) 0.0258(4) Uani 1 1 d . .
H5 H 1.1847 0.6303 0.6601 0.031 Uiso 1 1 calc R U
C6 C 1.0479(2) 0.65150(18) 0.78825(19) 0.0309(5) Uani 1 1 d . .
H6 H 1.0738 0.5901 0.8189 0.037 Uiso 1 1 calc R U
C7 C 0.9453(2) 0.71642(17) 0.83808(17) 0.0277(5) Uani 1 1 d . .
H7 H 0.9015 0.7002 0.9026 0.033 Uiso 1 1 calc R U
C8 C 0.9073(2) 0.80541(15) 0.79238(15) 0.0200(4) Uani 1 1 d . .
C9 C 0.8029(2) 0.88509(16) 0.83268(15) 0.0217(4) Uani 1 1 d . .
C10 C 0.7293(3) 0.8724(2) 0.9313(3) 0.0493(9) Uani 1 1 d . .
H10A H 0.6670 0.9321 0.9496 0.074 Uiso 1 1 calc R U
H10B H 0.7791 0.8552 0.9739 0.074 Uiso 1 1 calc R U
H10C H 0.6918 0.8213 0.9373 0.074 Uiso 1 1 calc R U
C11 C 0.68910(19) 1.04567(15) 0.81020(14) 0.0194(4) Uani 1 1 d . .
C12 C 0.7166(2) 1.11791(17) 0.84057(17) 0.0249(4) Uani 1 1 d . .
C13 C 0.6246(3) 1.20099(19) 0.8678(2) 0.0357(6) Uani 1 1 d . .
H13 H 0.6404 1.2511 0.8890 0.043 Uiso 1 1 calc R U
C14 C 0.5113(3) 1.2117(2) 0.8646(2) 0.0386(6) Uani 1 1 d . .
H14 H 0.4503 1.2693 0.8824 0.046 Uiso 1 1 calc R U
C15 C 0.4861(2) 1.13898(19) 0.83545(19) 0.0312(5) Uani 1 1 d . .
H15 H 0.4074 1.1472 0.8342 0.037 Uiso 1 1 calc R U
C16 C 0.5736(2) 1.05397(17) 0.80794(16) 0.0235(4) Uani 1 1 d . .
C17 C 0.8409(2) 1.1089(2) 0.84334(19) 0.0317(5) Uani 1 1 d . .
H17 H 0.8940 1.0458 0.8192 0.038 Uiso 1 1 calc R U
C18 C 0.8410(3) 1.1101(3) 0.9462(2) 0.0574(10) Uani 1 1 d . .
H18A H 0.7866 1.1701 0.9728 0.086 Uiso 1 1 calc R U
H18B H 0.9223 1.1051 0.9452 0.086 Uiso 1 1 calc R U
H18C H 0.8144 1.0560 0.9864 0.086 Uiso 1 1 calc R U
C19 C 0.8926(3) 1.1874(3) 0.7761(3) 0.0499(8) Uani 1 1 d . .
H19A H 0.8923 1.1849 0.7106 0.075 Uiso 1 1 calc R U
H19B H 0.9750 1.1774 0.7755 0.075 Uiso 1 1 calc R U
H19C H 0.8436 1.2500 0.7994 0.075 Uiso 1 1 calc R U
C20 C 0.5430(2) 0.97633(19) 0.77527(18) 0.0291(5) Uani 1 1 d . .
H20 H 0.6158 0.9205 0.7613 0.035 Uiso 1 1 calc R U
C21 C 0.5096(3) 1.0112(3) 0.6823(2) 0.0463(7) Uani 1 1 d . .
H21A H 0.4336 1.0615 0.6961 0.069 Uiso 1 1 calc R U
H21B H 0.5013 0.9577 0.6571 0.069 Uiso 1 1 calc R U
H21C H 0.5726 1.0369 0.6342 0.069 Uiso 1 1 calc R U
C22 C 0.4410(3) 0.9425(2) 0.8539(2) 0.0461(7) Uani 1 1 d . .
H22A H 0.4635 0.9199 0.9129 0.069 Uiso 1 1 calc R U
H22B H 0.4263 0.8903 0.8315 0.069 Uiso 1 1 calc R U
H22C H 0.3680 0.9959 0.8674 0.069 Uiso 1 1 calc R U
C23 C 0.7790(2) 0.86211(18) 0.53086(18) 0.0302(5) Uani 1 1 d . .
C24 C 0.7318(4) 0.8178(3) 0.4779(3) 0.0558(10) Uani 1 1 d . .
H24A H 0.7207 0.7564 0.5119 0.084 Uiso 1 1 calc R U
H24B H 0.7883 0.8072 0.4128 0.084 Uiso 1 1 calc R U
H24C H 0.6547 0.8601 0.4735 0.084 Uiso 1 1 calc R U
C25 C 0.6313(2) 0.43444(17) 0.16232(17) 0.0267(4) Uani 1 1 d . .
C26 C 0.6867(2) 0.50653(18) 0.14691(18) 0.0283(5) Uani 1 1 d . .
C27 C 0.7215(3) 0.55687(19) 0.0581(2) 0.0350(6) Uani 1 1 d . .
C28 C 0.7037(3) 0.5347(2) -0.0205(2) 0.0425(7) Uani 1 1 d . .
C29 C 0.6516(3) 0.4622(2) -0.01027(19) 0.0399(6) Uani 1 1 d . .
C30 C 0.6160(3) 0.4151(2) 0.07975(19) 0.0326(5) Uani 1 1 d . .
C31 C 0.4358(2) 0.40128(17) 0.29174(17) 0.0265(4) Uani 1 1 d . .
C32 C 0.3668(3) 0.49318(19) 0.3143(2) 0.0333(5) Uani 1 1 d . .
C33 C 0.2436(3) 0.5241(2) 0.3362(2) 0.0419(7) Uani 1 1 d . .
C34 C 0.1825(3) 0.4611(3) 0.3357(2) 0.0445(7) Uani 1 1 d . .
C35 C 0.2455(3) 0.3694(2) 0.3131(2) 0.0385(6) Uani 1 1 d . .
C36 C 0.3687(2) 0.34138(19) 0.29160(19) 0.0309(5) Uani 1 1 d . .
C37 C 0.6548(2) 0.26110(17) 0.26811(17) 0.0250(4) Uani 1 1 d . .
C38 C 0.6197(2) 0.20166(18) 0.35112(18) 0.0283(5) Uani 1 1 d . .
C39 C 0.6778(3) 0.10638(18) 0.36447(19) 0.0316(5) Uani 1 1 d . .
C40 C 0.7780(3) 0.06463(18) 0.2924(2) 0.0329(5) Uani 1 1 d . .
C41 C 0.8192(2) 0.11963(19) 0.2097(2) 0.0320(5) Uani 1 1 d . .
C42 C 0.7577(2) 0.21500(18) 0.19931(18) 0.0279(5) Uani 1 1 d . .
C43 C 0.9079(4) 0.6716(3) 0.1896(3) 0.0712(12) Uani 1 1 d . .
H43A H 0.9370 0.6664 0.2451 0.085 Uiso 1 1 calc R U
H43B H 0.8460 0.6365 0.2093 0.085 Uiso 1 1 calc R U
C44 C 0.5996(3) 0.5976(2) 0.4285(2) 0.0413(7) Uani 1 1 d . .
H44A H 0.5816 0.5491 0.4020 0.050 Uiso 1 1 calc R U
H44B H 0.5455 0.6052 0.4957 0.050 Uiso 1 1 calc R U
N1 N 1.13342(15) 0.91881(12) 0.44293(12) 0.0168(3) Uani 1 1 d . .
N2 N 1.12347(16) 0.80422(12) 0.56064(13) 0.0196(3) Uani 1 1 d . .
N3 N 0.97086(16) 0.82682(12) 0.70022(12) 0.0166(3) Uani 1 1 d . .
N4 N 0.78535(16) 0.96192(13) 0.77446(12) 0.0175(3) Uani 1 1 d . .
N5 N 0.81580(18) 0.89599(14) 0.57246(13) 0.0232(4) Uani 1 1 d . .
B1 B 0.5828(3) 0.37566(19) 0.26696(19) 0.0246(5) Uani 1 1 d . .
F1 F 0.71151(16) 0.53197(12) 0.21920(11) 0.0370(4) Uani 1 1 d . .
F2 F 0.77360(19) 0.62707(14) 0.04887(14) 0.0521(5) Uani 1 1 d . .
F3 F 0.7382(2) 0.58292(18) -0.10661(14) 0.0666(6) Uani 1 1 d . .
F4 F 0.6366(2) 0.43757(17) -0.08713(13) 0.0587(6) Uani 1 1 d . .
F5 F 0.56523(18) 0.34448(14) 0.08582(13) 0.0455(4) Uani 1 1 d . .
F6 F 0.42034(17) 0.55960(12) 0.31545(16) 0.0491(5) Uani 1 1 d . .
F7 F 0.1829(2) 0.61388(15) 0.3599(2) 0.0693(7) Uani 1 1 d . .
F8 F 0.06247(19) 0.48916(19) 0.3564(2) 0.0718(7) Uani 1 1 d . .
F9 F 0.1873(2) 0.30696(16) 0.31108(18) 0.0608(6) Uani 1 1 d . .
F10 F 0.42310(17) 0.24981(12) 0.26974(14) 0.0447(4) Uani 1 1 d . .
F11 F 0.52145(16) 0.23798(12) 0.42459(11) 0.0378(4) Uani 1 1 d . .
F12 F 0.63598(18) 0.05383(12) 0.44615(13) 0.0452(4) Uani 1 1 d . .
F13 F 0.83325(18) -0.02879(12) 0.30273(15) 0.0475(4) Uani 1 1 d . .
F14 F 0.91916(17) 0.08025(13) 0.14008(14) 0.0481(4) Uani 1 1 d . .
F15 F 0.80695(15) 0.26276(12) 0.11595(11) 0.0381(4) Uani 1 1 d . .
F16 F 0.60349(13) 0.41004(10) 0.34270(10) 0.0283(3) Uani 1 1 d . .
Ir1 Ir 0.91545(2) 0.95197(2) 0.63247(2) 0.01632(2) Uani 1 1 d . .
Cl1 Cl 1.02508(14) 0.61891(16) 0.09471(15) 0.1307(7) Uani 1 1 d . .
Cl2 Cl 0.84386(12) 0.79074(10) 0.16140(14) 0.1023(5) Uani 1 1 d . .
Cl3 Cl 0.75025(10) 0.55739(8) 0.42859(7) 0.0618(2) Uani 1 1 d . .
Cl4 Cl 0.57338(9) 0.70705(6) 0.35910(6) 0.0544(2) Uani 1 1 d . .
H1 H 0.9777 1.0086 0.6586 0.050 Uiso 1 1 d . .

loop_
_atom_site_aniso_label
_atom_site_aniso_U_11
_atom_site_aniso_U_22
_atom_site_aniso_U_33
_atom_site_aniso_U_23
_atom_site_aniso_U_13
_atom_site_aniso_U_12
C1 0.0166(9) 0.0132(8) 0.0191(9) -0.0010(6) -0.0058(7) -0.0027(7)
C2 0.0178(10) 0.0210(10) 0.0249(10) -0.0031(8) -0.0006(8) 0.0012(8)
C3 0.0184(10) 0.0187(10) 0.0265(10) -0.0026(8) -0.0018(8) 0.0027(8)
C4 0.0175(9) 0.0177(9) 0.0224(9) -0.0010(7) -0.0053(8) -0.0049(7)
C5 0.0245(11) 0.0184(10) 0.0293(11) 0.0031(8) -0.0076(9) -0.0026(8)
C6 0.0310(12) 0.0228(11) 0.0330(12) 0.0080(9) -0.0106(10) -0.0045(9)
C7 0.0285(12) 0.0256(11) 0.0239(10) 0.0082(8) -0.0062(9) -0.0083(9)
C8 0.0207(10) 0.0194(9) 0.0184(9) 0.0023(7) -0.0054(8) -0.0063(8)
C9 0.0218(10) 0.0239(10) 0.0145(8) 0.0023(7) -0.0013(7) -0.0066(8)
C10 0.0300(14) 0.0342(14) 0.069(2) 0.0379(14) -0.0166(14) -0.0114(12)
C11 0.0185(9) 0.0202(9) 0.0150(8) -0.0026(7) -0.0015(7) -0.0027(7)
C12 0.0258(11) 0.0246(10) 0.0233(10) -0.0064(8) -0.0055(8) -0.0053(9)
C13 0.0350(14) 0.0273(12) 0.0413(14) -0.0147(11) -0.0071(11) -0.0026(10)
C14 0.0326(14) 0.0281(13) 0.0437(15) -0.0133(11) -0.0038(12) 0.0036(10)
C15 0.0210(11) 0.0321(12) 0.0338(12) -0.0062(10) -0.0055(9) 0.0004(9)
C16 0.0180(9) 0.0284(11) 0.0197(9) -0.0030(8) -0.0010(8) -0.0055(8)
C17 0.0303(12) 0.0338(13) 0.0348(13) -0.0110(10) -0.0113(10) -0.0082(10)
C18 0.052(2) 0.088(3) 0.0422(17) -0.0164(18) -0.0216(16) -0.019(2)
C19 0.0435(18) 0.0496(19) 0.064(2) -0.0028(16) -0.0164(16) -0.0245(15)
C20 0.0199(10) 0.0350(13) 0.0321(12) -0.0094(10) -0.0035(9) -0.0086(9)
C21 0.0446(17) 0.063(2) 0.0395(16) -0.0105(14) -0.0175(14) -0.0180(16)
C22 0.0370(15) 0.0468(17) 0.0521(18) -0.0086(14) 0.0011(13) -0.0225(14)
C23 0.0369(13) 0.0288(12) 0.0284(11) 0.0024(9) -0.0107(10) -0.0159(10)
C24 0.086(3) 0.063(2) 0.0465(18) 0.0044(16) -0.0356(19) -0.047(2)
C25 0.0279(11) 0.0247(11) 0.0241(10) -0.0008(8) -0.0068(9) -0.0048(9)
C26 0.0282(12) 0.0251(11) 0.0263(11) -0.0021(9) -0.0038(9) -0.0051(9)
C27 0.0310(13) 0.0298(12) 0.0335(13) 0.0046(10) -0.0011(10) -0.0076(10)
C28 0.0373(15) 0.0475(17) 0.0273(13) 0.0110(11) -0.0044(11) -0.0048(13)
C29 0.0375(15) 0.0536(18) 0.0235(12) -0.0004(11) -0.0116(11) -0.0048(13)
C30 0.0346(13) 0.0344(13) 0.0285(12) -0.0013(10) -0.0117(10) -0.0075(11)
C31 0.0307(12) 0.0247(11) 0.0247(10) 0.0007(8) -0.0101(9) -0.0083(9)
C32 0.0348(14) 0.0268(12) 0.0379(13) -0.0001(10) -0.0125(11) -0.0078(10)
C33 0.0389(15) 0.0340(14) 0.0461(16) 0.0012(12) -0.0167(13) 0.0007(12)
C34 0.0289(14) 0.0538(19) 0.0470(17) 0.0077(14) -0.0166(13) -0.0071(13)
C35 0.0394(15) 0.0429(15) 0.0427(15) 0.0104(12) -0.0231(13) -0.0200(13)
C36 0.0355(13) 0.0289(12) 0.0317(12) 0.0012(9) -0.0151(11) -0.0102(10)
C37 0.0287(11) 0.0242(10) 0.0238(10) -0.0029(8) -0.0097(9) -0.0076(9)
C38 0.0326(12) 0.0278(11) 0.0265(11) -0.0017(9) -0.0113(10) -0.0091(10)
C39 0.0410(14) 0.0274(12) 0.0331(12) 0.0044(9) -0.0207(11) -0.0122(11)
C40 0.0362(14) 0.0234(11) 0.0465(15) -0.0037(10) -0.0255(12) -0.0033(10)
C41 0.0296(12) 0.0311(12) 0.0373(13) -0.0111(10) -0.0156(11) -0.0004(10)
C42 0.0307(12) 0.0282(11) 0.0265(11) -0.0039(9) -0.0112(9) -0.0068(10)
C43 0.064(3) 0.083(3) 0.069(3) -0.002(2) -0.012(2) -0.034(2)
C44 0.0546(19) 0.0344(14) 0.0302(13) -0.0061(11) -0.0054(12) -0.0126(13)
N1 0.0150(7) 0.0142(7) 0.0175(7) -0.0024(6) -0.0027(6) -0.0014(6)
N2 0.0176(8) 0.0155(8) 0.0192(8) 0.0016(6) -0.0026(6) -0.0006(6)
N3 0.0177(8) 0.0153(7) 0.0163(7) 0.0009(6) -0.0057(6) -0.0047(6)
N4 0.0159(8) 0.0190(8) 0.0158(7) -0.0020(6) -0.0027(6) -0.0045(6)
N5 0.0241(9) 0.0244(9) 0.0210(8) 0.0004(7) -0.0061(7) -0.0087(7)
B1 0.0301(13) 0.0225(11) 0.0221(11) -0.0017(9) -0.0080(10) -0.0086(10)
F1 0.0441(9) 0.0367(8) 0.0322(8) -0.0075(6) -0.0041(7) -0.0198(7)
F2 0.0564(12) 0.0441(10) 0.0480(11) 0.0090(8) -0.0009(9) -0.0275(9)
F3 0.0716(15) 0.0824(16) 0.0327(10) 0.0255(10) -0.0104(10) -0.0264(13)
F4 0.0648(13) 0.0869(16) 0.0273(9) -0.0009(9) -0.0215(9) -0.0187(12)
F5 0.0590(12) 0.0533(11) 0.0367(9) -0.0049(8) -0.0200(8) -0.0258(9)
F6 0.0457(10) 0.0254(8) 0.0773(14) -0.0081(8) -0.0213(10) -0.0068(7)
F7 0.0499(13) 0.0407(11) 0.1029(19) -0.0143(11) -0.0242(13) 0.0123(9)
F8 0.0313(10) 0.0802(17) 0.0975(19) 0.0037(14) -0.0253(11) -0.0067(10)
F9 0.0544(12) 0.0624(13) 0.0862(16) 0.0115(11) -0.0397(12) -0.0337(11)
F10 0.0496(11) 0.0299(8) 0.0643(12) -0.0091(8) -0.0258(9) -0.0119(8)
F11 0.0422(9) 0.0364(8) 0.0255(7) 0.0005(6) -0.0025(7) -0.0089(7)
F12 0.0592(12) 0.0362(9) 0.0409(9) 0.0144(7) -0.0223(9) -0.0163(8)
F13 0.0521(11) 0.0253(8) 0.0683(12) -0.0013(8) -0.0327(10) -0.0005(7)
F14 0.0406(10) 0.0446(10) 0.0464(10) -0.0155(8) -0.0108(8) 0.0090(8)
F15 0.0369(9) 0.0384(9) 0.0289(8) -0.0020(6) -0.0020(7) -0.0061(7)
F16 0.0321(8) 0.0294(7) 0.0257(7) -0.0064(5) -0.0083(6) -0.0099(6)
Ir1 0.01475(4) 0.01541(4) 0.01612(3) -0.00084(2) -0.00239(2) -0.00344(2)
Cl1 0.0604(8) 0.1670(18) 0.1342(15) -0.0552(13) 0.0001(9) 0.0001(10)
Cl2 0.0670(7) 0.0857(9) 0.1777(16) -0.0051(9) -0.0737(9) -0.0160(7)
Cl3 0.0679(6) 0.0643(6) 0.0538(5) -0.0088(4) -0.0305(5) -0.0036(5)
Cl4 0.0678(6) 0.0389(4) 0.0421(4) -0.0026(3) -0.0113(4) -0.0018(4)

loop_
_atom_type_symbol
_atom_type_description
_atom_type_scat_dispersion_real
_atom_type_scat_dispersion_imag
_atom_type_scat_source
C C 0.0033 0.0016 'International Tables Vol C Tables 4.2.6.8 and 6.1.1.4'
H H 0.0000 0.0000 'International Tables Vol C Tables 4.2.6.8 and 6.1.1.4'
N N 0.0061 0.0033 'International Tables Vol C Tables 4.2.6.8 and 6.1.1.4'
B B 0.0013 0.0007 'International Tables Vol C Tables 4.2.6.8 and 6.1.1.4'
F F 0.0171 0.0103 'International Tables Vol C Tables 4.2.6.8 and 6.1.1.4'
Ir Ir -1.4442 7.9887 'International Tables Vol C Tables 4.2.6.8 and 6.1.1.4'
Cl Cl 0.1484 0.1585 'International Tables Vol C Tables 4.2.6.8 and 6.1.1.4'

loop_
_geom_angle_atom_site_label_1
_geom_angle_atom_site_label_2
_geom_angle_atom_site_label_3
_geom_angle
_geom_angle_site_symmetry_1
_geom_angle_site_symmetry_3
N1 C1 N2 107.26(17) . .
N1 C1 Ir1 141.30(15) . .
N2 C1 Ir1 111.43(13) . .
C3 C2 N1 109.73(19) . .
C3 C2 H2 125.1 . .
N1 C2 H2 125.1 . .
C2 C3 N2 105.47(19) . .
C2 C3 H3 127.3 . .
N2 C3 H3 127.3 . .
N3 C4 C5 121.5(2) . .
N3 C4 N2 111.01(18) . .
C5 C4 N2 127.5(2) . .
C4 C5 C6 117.2(2) . .
C4 C5 H5 121.4 . .
C6 C5 H5 121.4 . .
C7 C6 C5 121.2(2) . .
C7 C6 H6 119.4 . .
C5 C6 H6 119.4 . .
C6 C7 C8 119.0(2) . .
C6 C7 H7 120.5 . .
C8 C7 H7 120.5 . .
N3 C8 C7 119.5(2) . .
N3 C8 C9 112.80(18) . .
C7 C8 C9 127.7(2) . .
N4 C9 C10 125.6(2) . .
N4 C9 C8 116.02(18) . .
C10 C9 C8 118.4(2) . .
C9 C10 H10A 109.5 . .
C9 C10 H10B 109.5 . .
H10A C10 H10B 109.5 . .
C9 C10 H10C 109.5 . .
H10A C10 H10C 109.5 . .
H10B C10 H10C 109.5 . .
C12 C11 C16 122.5(2) . .
C12 C11 N4 118.34(19) . .
C16 C11 N4 119.02(19) . .
C13 C12 C11 117.4(2) . .
C13 C12 C17 120.0(2) . .
C11 C12 C17 122.6(2) . .
C14 C13 C12 121.3(2) . .
C14 C13 H13 119.4 . .
C12 C13 H13 119.4 . .
C13 C14 C15 120.2(2) . .
C13 C14 H14 119.9 . .
C15 C14 H14 119.9 . .
C14 C15 C16 121.4(2) . .
C14 C15 H15 119.3 . .
C16 C15 H15 119.3 . .
C15 C16 C11 117.1(2) . .
C15 C16 C20 120.0(2) . .
C11 C16 C20 122.9(2) . .
C12 C17 C18 111.6(2) . .
C12 C17 C19 110.9(2) . .
C18 C17 C19 110.9(3) . .
C12 C17 H17 107.8 . .
C18 C17 H17 107.8 . .
C19 C17 H17 107.8 . .
C17 C18 H18A 109.5 . .
C17 C18 H18B 109.5 . .
H18A C18 H18B 109.5 . .
C17 C18 H18C 109.5 . .
H18A C18 H18C 109.5 . .
H18B C18 H18C 109.5 . .
C17 C19 H19A 109.5 . .
C17 C19 H19B 109.5 . .
H19A C19 H19B 109.5 . .
C17 C19 H19C 109.5 . .
H19A C19 H19C 109.5 . .
H19B C19 H19C 109.5 . .
C16 C20 C21 110.5(2) . .
C16 C20 C22 111.7(2) . .
C21 C20 C22 110.1(2) . .
C16 C20 H20 108.1 . .
C21 C20 H20 108.1 . .
C22 C20 H20 108.1 . .
C20 C21 H21A 109.5 . .
C20 C21 H21B 109.5 . .
H21A C21 H21B 109.5 . .
C20 C21 H21C 109.5 . .
H21A C21 H21C 109.5 . .
H21B C21 H21C 109.5 . .
C20 C22 H22A 109.5 . .
C20 C22 H22B 109.5 . .
H22A C22 H22B 109.5 . .
C20 C22 H22C 109.5 . .
H22A C22 H22C 109.5 . .
H22B C22 H22C 109.5 . .
N5 C23 C24 179.5(3) . .
C23 C24 H24A 109.5 . .
C23 C24 H24B 109.5 . .
H24A C24 H24B 109.5 . .
C23 C24 H24C 109.5 . .
H24A C24 H24C 109.5 . .
H24B C24 H24C 109.5 . .
C26 C25 C30 113.9(2) . .
C26 C25 B1 125.6(2) . .
C30 C25 B1 120.5(2) . .
F1 C26 C25 121.2(2) . .
F1 C26 C27 115.3(2) . .
C25 C26 C27 123.5(2) . .
F2 C27 C28 120.0(2) . .
F2 C27 C26 120.1(3) . .
C28 C27 C26 119.9(3) . .
F3 C28 C27 119.9(3) . .
F3 C28 C29 120.7(3) . .
C27 C28 C29 119.4(2) . .
F4 C29 C28 120.3(3) . .
F4 C29 C30 120.8(3) . .
C28 C29 C30 119.0(3) . .
F5 C30 C29 116.6(2) . .
F5 C30 C25 119.0(2) . .
C29 C30 C25 124.4(3) . .
C32 C31 C36 113.2(2) . .
C32 C31 B1 118.8(2) . .
C36 C31 B1 128.0(2) . .
F6 C32 C33 115.6(3) . .
F6 C32 C31 119.7(2) . .
C33 C32 C31 124.7(3) . .
F7 C33 C34 119.7(3) . .
F7 C33 C32 121.1(3) . .
C34 C33 C32 119.2(3) . .
F8 C34 C35 120.4(3) . .
F8 C34 C33 120.6(3) . .
C35 C34 C33 119.0(3) . .
F9 C35 C34 119.9(3) . .
F9 C35 C36 120.1(3) . .
C34 C35 C36 120.0(3) . .
F10 C36 C35 115.7(2) . .
F10 C36 C31 120.4(2) . .
C35 C36 C31 123.9(3) . .
C42 C37 C38 113.0(2) . .
C42 C37 B1 127.9(2) . .
C38 C37 B1 118.8(2) . .
F11 C38 C39 116.2(2) . .
F11 C38 C37 119.1(2) . .
C39 C38 C37 124.7(2) . .
F12 C39 C40 120.0(2) . .
F12 C39 C38 120.7(3) . .
C40 C39 C38 119.3(2) . .
F13 C40 C41 120.8(3) . .
F13 C40 C39 120.2(3) . .
C41 C40 C39 119.0(2) . .
F14 C41 C40 119.5(2) . .
F14 C41 C42 120.8(3) . .
C40 C41 C42 119.6(2) . .
F15 C42 C41 114.7(2) . .
F15 C42 C37 120.9(2) . .
C41 C42 C37 124.3(2) . .
Cl1 C43 Cl2 112.7(3) . .
Cl1 C43 H43A 109.0 . .
Cl2 C43 H43A 109.0 . .
Cl1 C43 H43B 109.0 . .
Cl2 C43 H43B 109.0 . .
H43A C43 H43B 107.8 . .
Cl4 C44 Cl3 111.05(18) . .
Cl4 C44 H44A 109.4 . .
Cl3 C44 H44A 109.4 . .
Cl4 C44 H44B 109.4 . .
Cl3 C44 H44B 109.4 . .
H44A C44 H44B 108.0 . .
C1 N1 C2 108.30(17) . .
C1 N1 Ir1 121.82(14) . 2_776
C2 N1 Ir1 129.89(14) . 2_776
C4 N2 C3 131.83(18) . .
C4 N2 C1 118.87(17) . .
C3 N2 C1 109.25(17) . .
C4 N3 C8 121.61(18) . .
C4 N3 Ir1 118.30(14) . .
C8 N3 Ir1 120.10(14) . .
C9 N4 C11 119.51(17) . .
C9 N4 Ir1 114.14(14) . .
C11 N4 Ir1 126.23(13) . .
C23 N5 Ir1 170.0(2) . .
F16 B1 C25 111.00(19) . .
F16 B1 C37 104.60(19) . .
C25 B1 C37 112.5(2) . .
F16 B1 C31 106.87(19) . .
C25 B1 C31 105.86(19) . .
C37 B1 C31 115.88(19) . .
N3 Ir1 C1 80.33(8) . .
N3 Ir1 N1 177.06(7) . 2_776
C1 Ir1 N1 96.86(7) . 2_776
N3 Ir1 N4 76.88(7) . .
C1 Ir1 N4 156.80(7) . .
N1 Ir1 N4 105.85(7) 2_776 .
N3 Ir1 N5 92.29(7) . .
C1 Ir1 N5 90.38(8) . .
N1 Ir1 N5 88.60(7) 2_776 .
N4 Ir1 N5 94.80(7) . .
N3 Ir1 H1 100.1 . .
C1 Ir1 H1 89.5 . .
N1 Ir1 H1 78.9 2_776 .
N4 Ir1 H1 90.2 . .
N5 Ir1 H1 167.4 . .

loop_
_geom_bond_atom_site_label_1
_geom_bond_atom_site_label_2
_geom_bond_distance
_geom_bond_site_symmetry_2
C1 N1 1.328(3) .
C1 N2 1.404(3) .
C1 Ir1 1.980(2) .
C2 C3 1.354(3) .
C2 N1 1.408(3) .
C2 H2 0.9500 .
C3 N2 1.394(3) .
C3 H3 0.9500 .
C4 N3 1.342(3) .
C4 C5 1.387(3) .
C4 N2 1.394(3) .
C5 C6 1.390(3) .
C5 H5 0.9500 .
C6 C7 1.384(4) .
C6 H6 0.9500 .
C7 C8 1.386(3) .
C7 H7 0.9500 .
C8 N3 1.355(3) .
C8 C9 1.474(3) .
C9 N4 1.305(3) .
C9 C10 1.442(4) .
C10 H10A 0.9800 .
C10 H10B 0.9800 .
C10 H10C 0.9800 .
C11 C12 1.402(3) .
C11 C16 1.409(3) .
C11 N4 1.450(3) .
C12 C13 1.395(3) .
C12 C17 1.517(4) .
C13 C14 1.378(4) .
C13 H13 0.9500 .
C14 C15 1.383(4) .
C14 H14 0.9500 .
C15 C16 1.393(3) .
C15 H15 0.9500 .
C16 C20 1.515(3) .
C17 C18 1.528(4) .
C17 C19 1.534(4) .
C17 H17 1.0000 .
C18 H18A 0.9800 .
C18 H18B 0.9800 .
C18 H18C 0.9800 .
C19 H19A 0.9800 .
C19 H19B 0.9800 .
C19 H19C 0.9800 .
C20 C21 1.531(4) .
C20 C22 1.537(4) .
C20 H20 1.0000 .
C21 H21A 0.9800 .
C21 H21B 0.9800 .
C21 H21C 0.9800 .
C22 H22A 0.9800 .
C22 H22B 0.9800 .
C22 H22C 0.9800 .
C23 N5 1.135(3) .
C23 C24 1.460(4) .
C24 H24A 0.9800 .
C24 H24B 0.9800 .
C24 H24C 0.9800 .
C25 C26 1.385(3) .
C25 C30 1.392(3) .
C25 B1 1.647(3) .
C26 F1 1.353(3) .
C26 C27 1.387(3) .
C27 F2 1.348(3) .
C27 C28 1.369(4) .
C28 F3 1.343(3) .
C28 C29 1.375(5) .
C29 F4 1.344(3) .
C29 C30 1.381(4) .
C30 F5 1.353(3) .
C31 C32 1.386(4) .
C31 C36 1.391(3) .
C31 B1 1.656(4) .
C32 F6 1.351(3) .
C32 C33 1.382(4) .
C33 F7 1.344(4) .
C33 C34 1.374(5) .
C34 F8 1.347(4) .
C34 C35 1.369(5) .
C35 F9 1.347(3) .
C35 C36 1.382(4) .
C36 F10 1.350(3) .
C37 C42 1.388(3) .
C37 C38 1.397(3) .
C37 B1 1.647(4) .
C38 F11 1.353(3) .
C38 C39 1.379(4) .
C39 F12 1.346(3) .
C39 C40 1.376(4) .
C40 F13 1.342(3) .
C40 C41 1.374(4) .
C41 F14 1.345(3) .
C41 C42 1.386(4) .
C42 F15 1.351(3) .
C43 Cl1 1.717(5) .
C43 Cl2 1.730(5) .
C43 H43A 0.9900 .
C43 H43B 0.9900 .
C44 Cl4 1.756(3) .
C44 Cl3 1.772(4) .
C44 H44A 0.9900 .
C44 H44B 0.9900 .
N1 Ir1 2.0587(17) 2_776
N3 Ir1 1.9782(17) .
N4 Ir1 2.1546(17) .
N5 Ir1 2.1612(19) .
B1 F16 1.440(3) .
Ir1 N1 2.0586(17) 2_776
Ir1 H1 1.4746 .
